data_1503554
loop_
_publ_author_name
'Ressault, Blandine'
'Jaunet, Alexis'
'Geoffroy, Philippe'
'Goudedranche, S\'ebastien'
'Miesch, Michel'

_publ_section_title
;
 Access to polyfunctionalized diquinanes, hydrindanes, and decalines via
 TiCl4 promoted Michael-aldol and Baylis-Hillman reactions.
;
_journal_issue 1
_journal_name_full 'Organic letters'
_journal_page_first 366
_journal_page_last 369
_journal_paper_doi 10.1021/ol203118t
_journal_volume 14
_journal_year 2012
_chemical_formula_moiety 'C15 H23 Cl O4'
_chemical_formula_sum 'C15 H23 Cl O4'
_chemical_formula_weight 302.78
_chemical_name_systematic
;
 ?
;
_space_group_IT_number 14
_symmetry_cell_setting monoclinic
_symmetry_space_group_name_Hall '-P 2ybc'
_symmetry_space_group_name_H-M 'P 1 21/c 1'
_atom_sites_solution_hydrogens geom
_atom_sites_solution_primary direct
_atom_sites_solution_secondary difmap
_audit_creation_method SHELXL-97
_cell_angle_alpha 90.00
_cell_angle_beta 120.880(2)
_cell_angle_gamma 90.00
_cell_formula_units_Z 4
_cell_length_a 7.6705(2)
_cell_length_b 26.6937(8)
_cell_length_c 8.6661(3)
_cell_measurement_reflns_used 10742
_cell_measurement_temperature 173(2)
_cell_measurement_theta_max 27.485
_cell_measurement_theta_min 0.998
_cell_volume 1522.88(9)
_computing_cell_refinement 'Denzo (Nonius B.V., 1998)'
_computing_data_collection 'Collect (Nonius B.V., 1998)'
_computing_data_reduction 'Denzo (Nonius B.V., 1998)'
_computing_molecular_graphics 'PLATON 98 (Spek, 1998)'
_computing_publication_material 'SHELXL-97 (Sheldrick, 1997)'
_computing_structure_refinement 'SHELXL-97 (Sheldrick, 2008)'
_computing_structure_solution 'SHELXS-97 (Sheldrick, 1997)'
_diffrn_ambient_temperature 173(2)
_diffrn_measured_fraction_theta_full 0.993
_diffrn_measured_fraction_theta_max 0.993
_diffrn_measurement_device_type KappaCCD
_diffrn_measurement_method 'phi and omega scans'
_diffrn_radiation_monochromator graphite
_diffrn_radiation_source 'fine-focus sealed tube'
_diffrn_radiation_type MoK\a
_diffrn_radiation_wavelength 0.71073
_diffrn_reflns_av_R_equivalents 0.0520
_diffrn_reflns_av_sigmaI/netI 0.0361
_diffrn_reflns_limit_h_max 9
_diffrn_reflns_limit_h_min -9
_diffrn_reflns_limit_k_max 34
_diffrn_reflns_limit_k_min -31
_diffrn_reflns_limit_l_max 7
_diffrn_reflns_limit_l_min -11
_diffrn_reflns_number 11189
_diffrn_reflns_theta_full 27.48
_diffrn_reflns_theta_max 27.48
_diffrn_reflns_theta_min 1.53
_exptl_absorpt_coefficient_mu 0.261
_exptl_absorpt_correction_type none
_exptl_crystal_colour colorless
_exptl_crystal_density_diffrn 1.321
_exptl_crystal_density_method 'not measured'
_exptl_crystal_description prism
_exptl_crystal_F_000 648
_exptl_crystal_size_max 0.45
_exptl_crystal_size_mid 0.35
_exptl_crystal_size_min 0.30
_refine_diff_density_max 0.282
_refine_diff_density_min -0.298
_refine_diff_density_rms 0.067
_refine_ls_extinction_method none
_refine_ls_goodness_of_fit_ref 1.112
_refine_ls_hydrogen_treatment mixed
_refine_ls_matrix_type full
_refine_ls_number_parameters 187
_refine_ls_number_reflns 3467
_refine_ls_number_restraints 0
_refine_ls_restrained_S_all 1.112
_refine_ls_R_factor_all 0.0518
_refine_ls_R_factor_gt 0.0421
_refine_ls_shift/su_max 0.002
_refine_ls_shift/su_mean 0.000
_refine_ls_structure_factor_coef Fsqd
_refine_ls_weighting_details 'calc w=1/[\s^2^(Fo^2^)+(0.0732P)^2^+0.2849P] where P=(Fo^2^+2Fc^2^)/3'
_refine_ls_weighting_scheme calc
_refine_ls_wR_factor_gt 0.1203
_refine_ls_wR_factor_ref 0.1339
_reflns_number_gt 2940
_reflns_number_total 3467
_reflns_threshold_expression I>2\s(I)
_cod_data_source_file ol203118t_si_010.cif
_cod_data_source_block mmbr110905_02
_cod_depositor_comments
;
The following automatic conversions were performed:

'_symmetry_cell_setting' value 'Monoclinic' changed to 'monoclinic'
according to /home/saulius/struct/CIF-dictionaries/cif_core.dic
dictionary named 'cif_core.dic' version 2.4.1 from 2010-06-29.

Automatic conversion script
Id: cif_fix_values 1715 2011-07-08 13:25:40Z adriana 
;
_cod_original_cell_volume 1522.88(8)
_cod_original_sg_symbol_H-M 'P 21/c'
_cod_database_code 1503554

loop_
_symmetry_equiv_pos_as_xyz
'x, y, z'
'-x, y+1/2, -z+1/2'
'-x, -y, -z'
'x, -y-1/2, z-1/2'

loop_
_atom_site_label
_atom_site_type_symbol
_atom_site_fract_x
_atom_site_fract_y
_atom_site_fract_z
_atom_site_U_iso_or_equiv
_atom_site_adp_type
_atom_site_occupancy
_atom_site_symmetry_multiplicity
_atom_site_calc_flag
_atom_site_refinement_flags
C1 C 0.7521(2) 0.83709(5) 0.82042(18) 0.0254(3) Uani 1 1 d .
H1 H 0.8437 0.8619 0.9132 0.030 Uiso 1 1 calc R
C2 C 0.8778(2) 0.80788(5) 0.75962(19) 0.0288(3) Uani 1 1 d .
H2 H 0.7903 0.7814 0.6726 0.035 Uiso 1 1 calc R
C3 C 0.9601(2) 0.84117(6) 0.6697(2) 0.0323(3) Uani 1 1 d .
H3A H 1.0360 0.8207 0.6285 0.039 Uiso 1 1 calc R
H3B H 1.0546 0.8662 0.7569 0.039 Uiso 1 1 calc R
C4 C 0.7842(2) 0.86781(5) 0.50963(19) 0.0288(3) Uani 1 1 d .
H4A H 0.6942 0.8425 0.4206 0.035 Uiso 1 1 calc R
H4B H 0.8386 0.8894 0.4512 0.035 Uiso 1 1 calc R
C5 C 0.6591(2) 0.90013(5) 0.56576(18) 0.0251(3) Uani 1 1 d .
C6 C 0.5750(2) 0.86676(5) 0.66082(17) 0.0241(3) Uani 1 1 d .
C7 C 0.4085(2) 0.83148(6) 0.5259(2) 0.0302(3) Uani 1 1 d .
H7A H 0.4698 0.8069 0.4820 0.036 Uiso 1 1 calc R
H7B H 0.3509 0.8127 0.5880 0.036 Uiso 1 1 calc R
C8 C 0.2377(2) 0.85902(6) 0.3656(2) 0.0377(4) Uani 1 1 d .
H8A H 0.1382 0.8344 0.2805 0.045 Uiso 1 1 calc R
H8B H 0.1665 0.8811 0.4073 0.045 Uiso 1 1 calc R
C9 C 0.3195(2) 0.89019(6) 0.2697(2) 0.0382(4) Uani 1 1 d .
H9A H 0.2067 0.9090 0.1700 0.046 Uiso 1 1 calc R
H9B H 0.3789 0.8678 0.2176 0.046 Uiso 1 1 calc R
C10 C 0.4810(2) 0.92677(6) 0.39983(19) 0.0327(3) Uani 1 1 d .
H10A H 0.4172 0.9512 0.4418 0.039 Uiso 1 1 calc R
H10B H 0.5359 0.9456 0.3355 0.039 Uiso 1 1 calc R
C11 C 0.6674(2) 0.80227(6) 0.90712(19) 0.0311(3) Uani 1 1 d .
C12 C 0.6363(3) 0.82370(7) 1.0508(2) 0.0435(4) Uani 1 1 d .
H12A H 0.5824 0.7977 1.0949 0.065 Uiso 1 1 calc R
H12B H 0.5397 0.8516 1.0013 0.065 Uiso 1 1 calc R
H12C H 0.7663 0.8358 1.1503 0.065 Uiso 1 1 calc R
C13 C 0.7931(2) 0.94201(5) 0.69060(19) 0.0280(3) Uani 1 1 d .
C14 C 1.0207(2) 1.00819(6) 0.7251(2) 0.0385(4) Uani 1 1 d .
H14A H 0.9754 1.0222 0.8046 0.046 Uiso 1 1 calc R
H14B H 1.0113 1.0350 0.6424 0.046 Uiso 1 1 calc R
C15 C 1.2348(3) 0.99102(8) 0.8355(3) 0.0537(5) Uani 1 1 d .
H15A H 1.2471 0.9676 0.9277 0.080 Uiso 1 1 calc R
H15B H 1.3234 1.0200 0.8935 0.080 Uiso 1 1 calc R
H15C H 1.2751 0.9742 0.7581 0.080 Uiso 1 1 calc R
O1 O 0.6281(2) 0.75904(4) 0.86062(16) 0.0448(3) Uani 1 1 d .
O2 O 0.47609(17) 0.89737(4) 0.72969(15) 0.0322(3) Uani 1 1 d .
O3 O 0.8100(2) 0.95367(4) 0.83266(16) 0.0453(3) Uani 1 1 d .
O4 O 0.88873(17) 0.96665(4) 0.62147(15) 0.0362(3) Uani 1 1 d .
Cl1 Cl 1.08956(6) 0.778034(17) 0.95312(6) 0.04636(16) Uani 1 1 d .
H2A H 0.565(3) 0.9208(8) 0.791(3) 0.054(6) Uiso 1 1 d .

loop_
_atom_site_aniso_label
_atom_site_aniso_U_11
_atom_site_aniso_U_22
_atom_site_aniso_U_33
_atom_site_aniso_U_23
_atom_site_aniso_U_13
_atom_site_aniso_U_12
C1 0.0307(7) 0.0234(7) 0.0259(6) -0.0023(5) 0.0172(6) -0.0001(5)
C2 0.0305(7) 0.0259(7) 0.0319(7) -0.0005(5) 0.0174(6) 0.0038(5)
C3 0.0323(7) 0.0311(8) 0.0420(8) -0.0032(6) 0.0252(7) 0.0013(6)
C4 0.0361(7) 0.0286(7) 0.0314(7) -0.0042(6) 0.0242(6) -0.0031(6)
C5 0.0301(7) 0.0230(6) 0.0260(6) -0.0016(5) 0.0172(6) -0.0010(5)
C6 0.0272(7) 0.0227(6) 0.0280(6) -0.0014(5) 0.0182(6) 0.0012(5)
C7 0.0288(7) 0.0287(7) 0.0359(8) -0.0025(6) 0.0186(6) -0.0033(5)
C8 0.0272(7) 0.0410(9) 0.0381(8) -0.0029(7) 0.0118(6) -0.0024(6)
C9 0.0368(8) 0.0394(9) 0.0298(7) 0.0007(6) 0.0110(7) 0.0014(7)
C10 0.0381(8) 0.0288(7) 0.0296(7) 0.0032(6) 0.0163(6) 0.0008(6)
C11 0.0367(8) 0.0312(8) 0.0288(7) 0.0040(6) 0.0192(6) 0.0020(6)
C12 0.0615(11) 0.0439(9) 0.0411(9) 0.0021(7) 0.0378(9) 0.0023(8)
C13 0.0321(7) 0.0227(7) 0.0321(7) -0.0009(5) 0.0186(6) -0.0001(5)
C14 0.0373(8) 0.0306(8) 0.0496(9) -0.0077(7) 0.0237(8) -0.0094(6)
C15 0.0383(9) 0.0563(12) 0.0625(12) -0.0107(10) 0.0231(9) -0.0032(8)
O1 0.0707(9) 0.0295(6) 0.0479(7) 0.0009(5) 0.0404(7) -0.0060(6)
O2 0.0373(6) 0.0301(6) 0.0405(6) -0.0019(5) 0.0281(5) 0.0053(4)
O3 0.0665(8) 0.0386(7) 0.0410(7) -0.0156(5) 0.0349(6) -0.0184(6)
O4 0.0402(6) 0.0326(6) 0.0421(6) -0.0067(5) 0.0257(5) -0.0119(5)
Cl1 0.0419(3) 0.0416(3) 0.0479(3) 0.00767(17) 0.0175(2) 0.01561(17)

loop_
_atom_type_symbol
_atom_type_description
_atom_type_scat_dispersion_real
_atom_type_scat_dispersion_imag
_atom_type_scat_source
C C 0.0033 0.0016 'International Tables Vol C Tables 4.2.6.8 and 6.1.1.4'
H H 0.0000 0.0000 'International Tables Vol C Tables 4.2.6.8 and 6.1.1.4'
O O 0.0106 0.0060 'International Tables Vol C Tables 4.2.6.8 and 6.1.1.4'
Cl Cl 0.1484 0.1585 'International Tables Vol C Tables 4.2.6.8 and 6.1.1.4'

loop_
_geom_angle_atom_site_label_1
_geom_angle_atom_site_label_2
_geom_angle_atom_site_label_3
_geom_angle
C2 C1 C11 111.12(11)
C2 C1 C6 111.59(10)
C11 C1 C6 110.21(11)
C2 C1 H1 107.9
C11 C1 H1 107.9
C6 C1 H1 107.9
C3 C2 C1 112.37(11)
C3 C2 Cl1 108.72(10)
C1 C2 Cl1 109.23(10)
C3 C2 H2 108.8
C1 C2 H2 108.8
Cl1 C2 H2 108.8
C2 C3 C4 109.46(12)
C2 C3 H3A 109.8
C4 C3 H3A 109.8
C2 C3 H3B 109.8
C4 C3 H3B 109.8
H3A C3 H3B 108.2
C3 C4 C5 112.12(11)
C3 C4 H4A 109.2
C5 C4 H4A 109.2
C3 C4 H4B 109.2
C5 C4 H4B 109.2
H4A C4 H4B 107.9
C13 C5 C4 109.34(11)
C13 C5 C10 105.80(11)
C4 C5 C10 110.92(11)
C13 C5 C6 110.74(10)
C4 C5 C6 109.87(11)
C10 C5 C6 110.11(11)
O2 C6 C7 104.79(11)
O2 C6 C5 110.14(11)
C7 C6 C5 110.87(10)
O2 C6 C1 108.91(10)
C7 C6 C1 111.59(11)
C5 C6 C1 110.38(10)
C8 C7 C6 112.89(12)
C8 C7 H7A 109.0
C6 C7 H7A 109.0
C8 C7 H7B 109.0
C6 C7 H7B 109.0
H7A C7 H7B 107.8
C9 C8 C7 111.08(12)
C9 C8 H8A 109.4
C7 C8 H8A 109.4
C9 C8 H8B 109.4
C7 C8 H8B 109.4
H8A C8 H8B 108.0
C8 C9 C10 110.64(13)
C8 C9 H9A 109.5
C10 C9 H9A 109.5
C8 C9 H9B 109.5
C10 C9 H9B 109.5
H9A C9 H9B 108.1
C9 C10 C5 112.68(12)
C9 C10 H10A 109.1
C5 C10 H10A 109.1
C9 C10 H10B 109.1
C5 C10 H10B 109.1
H10A C10 H10B 107.8
O1 C11 C12 121.54(14)
O1 C11 C1 120.76(13)
C12 C11 C1 117.69(13)
C11 C12 H12A 109.5
C11 C12 H12B 109.5
H12A C12 H12B 109.5
C11 C12 H12C 109.5
H12A C12 H12C 109.5
H12B C12 H12C 109.5
O3 C13 O4 122.23(13)
O3 C13 C5 126.16(13)
O4 C13 C5 111.57(11)
O4 C14 C15 110.50(14)
O4 C14 H14A 109.6
C15 C14 H14A 109.6
O4 C14 H14B 109.6
C15 C14 H14B 109.6
H14A C14 H14B 108.1
C14 C15 H15A 109.5
C14 C15 H15B 109.5
H15A C15 H15B 109.5
C14 C15 H15C 109.5
H15A C15 H15C 109.5
H15B C15 H15C 109.5
C6 O2 H2A 104.3(14)
C13 O4 C14 117.76(11)

loop_
_geom_bond_atom_site_label_1
_geom_bond_atom_site_label_2
_geom_bond_distance
C1 C2 1.5288(18)
C1 C11 1.5333(19)
C1 C6 1.5675(19)
C1 H1 1.0000
C2 C3 1.516(2)
C2 Cl1 1.8136(15)
C2 H2 1.0000
C3 C4 1.526(2)
C3 H3A 0.9900
C3 H3B 0.9900
C4 C5 1.5429(18)
C4 H4A 0.9900
C4 H4B 0.9900
C5 C13 1.5282(19)
C5 C10 1.557(2)
C5 C6 1.5601(18)
C6 O2 1.4367(15)
C6 C7 1.5337(19)
C7 C8 1.523(2)
C7 H7A 0.9900
C7 H7B 0.9900
C8 C9 1.521(2)
C8 H8A 0.9900
C8 H8B 0.9900
C9 C10 1.525(2)
C9 H9A 0.9900
C9 H9B 0.9900
C10 H10A 0.9900
C10 H10B 0.9900
C11 O1 1.2086(19)
C11 C12 1.497(2)
C12 H12A 0.9800
C12 H12B 0.9800
C12 H12C 0.9800
C13 O3 1.2106(17)
C13 O4 1.3343(17)
C14 O4 1.4588(18)
C14 C15 1.487(2)
C14 H14A 0.9900
C14 H14B 0.9900
C15 H15A 0.9800
C15 H15B 0.9800
C15 H15C 0.9800
O2 H2A 0.87(2)

loop_
_geom_hbond_atom_site_label_D
_geom_hbond_atom_site_label_H
_geom_hbond_atom_site_label_A
_geom_hbond_distance_DH
_geom_hbond_distance_HA
_geom_hbond_distance_DA
_geom_hbond_angle_DHA
O2 H2A O3 0.87(2) 1.94(2) 2.6960(17) 144.7(19)

loop_
_geom_torsion_atom_site_label_1
_geom_torsion_atom_site_label_2
_geom_torsion_atom_site_label_3
_geom_torsion_atom_site_label_4
_geom_torsion
C11 C1 C2 C3 178.82(12)
C6 C1 C2 C3 55.38(16)
C11 C1 C2 Cl1 -60.44(14)
C6 C1 C2 Cl1 176.12(9)
C1 C2 C3 C4 -57.32(16)
Cl1 C2 C3 C4 -178.36(9)
C2 C3 C4 C5 59.00(15)
C3 C4 C5 C13 63.73(15)
C3 C4 C5 C10 -179.97(12)
C3 C4 C5 C6 -58.00(15)
C13 C5 C6 O2 53.24(14)
C4 C5 C6 O2 174.13(11)
C10 C5 C6 O2 -63.42(14)
C13 C5 C6 C7 168.77(11)
C4 C5 C6 C7 -70.34(14)
C10 C5 C6 C7 52.11(14)
C13 C5 C6 C1 -67.06(14)
C4 C5 C6 C1 53.83(14)
C10 C5 C6 C1 176.29(11)
C2 C1 C6 O2 -174.09(11)
C11 C1 C6 O2 61.95(14)
C2 C1 C6 C7 70.71(14)
C11 C1 C6 C7 -53.25(14)
C2 C1 C6 C5 -53.06(14)
C11 C1 C6 C5 -177.02(11)
O2 C6 C7 C8 64.36(14)
C5 C6 C7 C8 -54.45(14)
C1 C6 C7 C8 -177.93(11)
C6 C7 C8 C9 56.46(16)
C7 C8 C9 C10 -56.29(17)
C8 C9 C10 C5 56.37(17)
C13 C5 C10 C9 -173.91(12)
C4 C5 C10 C9 67.63(15)
C6 C5 C10 C9 -54.21(16)
C2 C1 C11 O1 -30.2(2)
C6 C1 C11 O1 94.03(17)
C2 C1 C11 C12 149.61(14)
C6 C1 C11 C12 -86.16(16)
C4 C5 C13 O3 -132.00(16)
C10 C5 C13 O3 108.50(17)
C6 C5 C13 O3 -10.8(2)
C4 C5 C13 O4 50.18(15)
C10 C5 C13 O4 -69.32(14)
C6 C5 C13 O4 171.39(11)
O3 C13 O4 C14 1.4(2)
C5 C13 O4 C14 179.30(12)
C15 C14 O4 C13 95.29(17)
